data_1527517
loop_
_publ_author_name
'Holt, E.'
'Watson, K.J.'

_publ_section_title
;
 The crystal structure of calcium tetracyanonickelate(II) pentahydrate
;
_journal_name_full 'Acta Chemica Scandinavica (1-27,1973-42,1988)'
_journal_page_first 14
_journal_page_last 28
_journal_volume 23
_journal_year 1969
_chemical_formula_sum 'C4 H10 Ca N4 Ni O5'
_chemical_name_systematic 'Ca (Ni (C N)4) (H2 O)5'
_space_group_IT_number 61
_symmetry_space_group_name_Hall '-P 2bc 2ac'
_symmetry_space_group_name_H-M 'P c a b'
_cell_angle_alpha 90
_cell_angle_beta 90
_cell_angle_gamma 90
_cell_formula_units_Z 8
_cell_length_a 17.185
_cell_length_b 18.859
_cell_length_c 6.774
_cell_volume 2195.399
_citation_journal_id_ASTM ACSAA4
_cod_data_source_file Holt_ACSAA4_1969_1170.cif
_cod_data_source_block C4H10Ca1N4Ni1O5
_cod_original_cell_volume 2195.398
_cod_original_sg_symbol_Hall '-P 2ac 2ab (z,y,-x)'
_cod_original_formula_sum 'C4 H10 Ca1 N4 Ni1 O5'
_cod_database_code 1527517

loop_
_symmetry_equiv_pos_as_xyz
x,y,z
x+1/2,-y,-z+1/2
-x,-y+1/2,z+1/2
-x+1/2,y+1/2,-z
-x,-y,-z
-x-1/2,y,z-1/2
x,y-1/2,-z-1/2
x-1/2,-y-1/2,z

loop_
_atom_site_label
_atom_site_type_symbol
_atom_site_fract_x
_atom_site_fract_y
_atom_site_fract_z
_atom_site_occupancy
_atom_site_U_iso_or_equiv
_atom_site_attached_hydrogens
O4 O-2 0.3244 0.4456 0.3232 1 0.0 2
Ni1 Ni+2 0.2504 0.1688 0.0495 1 0.0 0
C3 C+2 0.3039 0.2543 0.0698 1 0.0 0
N2 N-3 0.3971 0.0831 0.007 1 0.0 0
C2 C+2 0.342 0.1173 0.024 1 0.0 0
O5 O-2 0.4903 0.3386 -0.1485 1 0.0 2
C1 C+2 0.1931 0.0857 0.0269 1 0.0 0
N3 N-3 0.3334 0.309 0.0802 1 0.0 0
O1 O-2 0.331 0.4017 -0.2709 1 0.0 2
N4 N-3 0.1045 0.255 0.0775 1 0.0 0
O3 O-2 0.4718 0.3552 0.3029 1 0.0 2
N1 N-3 0.1571 0.0342 0.0144 1 0.0 0
O2 O-2 0.4934 0.4928 -0.2139 1 0.0 2
C4 C+2 0.1587 0.221 0.0676 1 0.0 0
Ca1 Ca+2 0.4122 0.42 0.0385 1 0.0 0
